data_4087690
loop_
_publ_author_name
'Kenaree, Amir Rabiee'
'Cuthbert, Tyler J.'
'Barbon, Stephanie M.'
'Boyle, Paul D.'
'Gillies, Elizabeth R.'
'Ragogna, Paul J.'
'Gilroy, Joe B.'

_publ_section_title
;
 Synthesis and Characterization of a Family of Air-Stable Ferrocene- and
 Ruthenocene-Containing Primary, Secondary, and Tertiary Phosphines
;
_journal_issue 17
_journal_name_full Organometallics
_journal_page_first 4272
_journal_paper_doi 10.1021/acs.organomet.5b00496
_journal_volume 34
_journal_year 2015
_chemical_formula_sum 'C24 H27 Fe P Ru'
_chemical_formula_weight 503.29
_space_group_crystal_system monoclinic
_space_group_IT_number 15
_space_group_name_Hall '-C 2yc'
_space_group_name_H-M_alt 'C 1 2/c 1'
_atom_sites_solution_hydrogens mixed
_atom_sites_solution_primary dual
_atom_sites_solution_secondary difmap
_audit_creation_method SHELXL-2014/7
_cell_angle_alpha 90
_cell_angle_beta 116.23(2)
_cell_angle_gamma 90
_cell_formula_units_Z 8
_cell_length_a 32.299(10)
_cell_length_b 5.6826(12)
_cell_length_c 24.943(7)
_cell_measurement_reflns_used 9849
_cell_measurement_temperature 110
_cell_measurement_theta_max 31.61
_cell_measurement_theta_min 2.75
_cell_volume 4107(2)
_computing_cell_refinement SAINT
_computing_data_collection Apex2
_computing_data_reduction SAINT
_computing_molecular_graphics NRCVAX
_computing_publication_material cif2tables.py
_computing_structure_refinement SHELXL-2014
_computing_structure_solution SHELXT
_diffrn_ambient_temperature 110
_diffrn_detector 'CCD plate'
_diffrn_detector_type 'Bruker Apex2'
_diffrn_measured_fraction_theta_full 0.998
_diffrn_measured_fraction_theta_max 0.998
_diffrn_measurement_device '\k-geometry diffractometer'
_diffrn_measurement_device_type 'Bruker Kappa Axis Apex2'
_diffrn_measurement_method 'phi and omega scans'
_diffrn_radiation_type MoK\a
_diffrn_radiation_wavelength 0.71073
_diffrn_reflns_av_R_equivalents 0.0642
_diffrn_reflns_av_unetI/netI 0.0395
_diffrn_reflns_Laue_measured_fraction_full 0.998
_diffrn_reflns_Laue_measured_fraction_max 0.998
_diffrn_reflns_limit_h_max 47
_diffrn_reflns_limit_h_min -47
_diffrn_reflns_limit_k_max 8
_diffrn_reflns_limit_k_min -8
_diffrn_reflns_limit_l_max 36
_diffrn_reflns_limit_l_min -36
_diffrn_reflns_number 59806
_diffrn_reflns_point_group_measured_fraction_full 0.998
_diffrn_reflns_point_group_measured_fraction_max 0.998
_diffrn_reflns_theta_full 25.242
_diffrn_reflns_theta_max 31.700
_diffrn_reflns_theta_min 3.273
_diffrn_source 'sealed tube'
_exptl_absorpt_coefficient_mu 1.526
_exptl_absorpt_correction_T_max 0.7463
_exptl_absorpt_correction_T_min 0.677
_exptl_absorpt_correction_type multi-scan
_exptl_absorpt_process_details SADABS
_exptl_crystal_colour orange
_exptl_crystal_density_diffrn 1.628
_exptl_crystal_description plate
_exptl_crystal_F_000 2048
_exptl_crystal_size_max 0.170
_exptl_crystal_size_mid 0.078
_exptl_crystal_size_min 0.021
_refine_diff_density_max 1.080
_refine_diff_density_min -1.034
_refine_diff_density_rms 0.125
_refine_ls_extinction_method none
_refine_ls_goodness_of_fit_ref 1.071
_refine_ls_hydrogen_treatment constr
_refine_ls_matrix_type full
_refine_ls_number_parameters 265
_refine_ls_number_reflns 6947
_refine_ls_number_restraints 1
_refine_ls_restrained_S_all 1.070
_refine_ls_R_factor_all 0.0576
_refine_ls_R_factor_gt 0.0433
_refine_ls_shift/su_max 0.001
_refine_ls_shift/su_mean 0.000
_refine_ls_structure_factor_coef Fsqd
_refine_ls_weighting_details 'w=1/[\s^2^(Fo^2^)+(0.0301P)^2^+25.7490P] where P=(Fo^2^+2Fc^2^)/3'
_refine_ls_weighting_scheme calc
_refine_ls_wR_factor_gt 0.0970
_refine_ls_wR_factor_ref 0.1035
_reflns_Friedel_coverage 0.000
_reflns_number_gt 5673
_reflns_number_total 6947
_reflns_threshold_expression 'I > 2\s(I)'
_cod_data_source_file om5b00496_si_007.cif
_cod_data_source_block 11
_cod_original_sg_symbol_H-M 'C 2/c'
_cod_database_code 4087690
_shelx_shelxl_version_number 2014/7
_shelx_space_group_comment
;
The symmetry employed for this shelxl refinement is uniquely defined
by the following loop, which should always be used as a source of
symmetry information in preference to the above space-group names.
They are only intended as comments.
;
_shelx_estimated_absorpt_t_min 0.781
_shelx_estimated_absorpt_t_max 0.969

loop_
_space_group_symop_operation_xyz
'x, y, z'
'-x, y, -z+1/2'
'x+1/2, y+1/2, z'
'-x+1/2, y+1/2, -z+1/2'
'-x, -y, -z'
'x, -y, z-1/2'
'-x+1/2, -y+1/2, -z'
'x+1/2, -y+1/2, z-1/2'

loop_
_atom_site_label
_atom_site_type_symbol
_atom_site_fract_x
_atom_site_fract_y
_atom_site_fract_z
_atom_site_U_iso_or_equiv
_atom_site_adp_type
_atom_site_occupancy
_atom_site_site_symmetry_order
_atom_site_calc_flag
_atom_site_refinement_flags_posn
_atom_site_refinement_flags_adp
_atom_site_refinement_flags_occupancy
_atom_site_disorder_assembly
_atom_site_disorder_group
Ru1 Ru 0.07953(2) 0.92732(5) 0.41761(2) 0.01716(9) Uani 0.516(2) 1 d . . P A 1
Fe1 Fe 0.07953(2) 0.92732(5) 0.41761(2) 0.01716(9) Uani 0.484(2) 1 d . . P A 2
Ru2 Ru 0.37107(2) 0.97982(5) 0.30836(2) 0.01634(10) Uani 0.483(2) 1 d . . P B 3
Fe2 Fe 0.37107(2) 0.97982(5) 0.30836(2) 0.01634(10) Uani 0.517(2) 1 d . . P B 4
C1 C 0.43716(11) 0.9076(6) 0.31561(17) 0.0300(7) Uani 1 1 d . . . . .
H1 H 0.4447 0.7758 0.2982 0.036 Uiso 1 1 calc R U . B 3
C2 C 0.43891(11) 0.9148(6) 0.37310(16) 0.0314(7) Uani 1 1 d . . . . .
H2 H 0.4478 0.7890 0.4010 0.038 Uiso 1 1 calc R U . B 3
C3 C 0.42508(12) 1.1415(7) 0.38194(16) 0.0322(7) Uani 1 1 d . . . . .
H3 H 0.4229 1.1947 0.4167 0.039 Uiso 1 1 calc R U . B 3
C4 C 0.41504(11) 1.2757(6) 0.32961(18) 0.0328(8) Uani 1 1 d . . . . .
H4 H 0.4052 1.4351 0.3233 0.039 Uiso 1 1 calc R U . B 3
C5 C 0.42230(11) 1.1298(7) 0.28833(16) 0.0310(7) Uani 1 1 d . . . . .
H5 H 0.4180 1.1736 0.2494 0.037 Uiso 1 1 calc R U . B 3
C6 C 0.30064(10) 1.0764(5) 0.27032(14) 0.0231(6) Uani 1 1 d . . . . .
H6 H 0.2892 1.2329 0.2621 0.028 Uiso 1 1 calc R U . B 3
C10 C 0.31257(10) 0.9529(5) 0.32502(14) 0.0208(5) Uani 1 1 d . . . . .
C11 C 0.30743(11) 1.0413(6) 0.37842(15) 0.0267(6) Uani 1 1 d . . . . .
H11A H 0.3070 1.2155 0.3779 0.032 Uiso 1 1 calc R U . . .
H11B H 0.3343 0.9899 0.4153 0.032 Uiso 1 1 calc R U . . .
C21 C 0.0746(2) 1.0219(7) 0.33445(19) 0.0507(13) Uani 1 1 d . . . . .
H21 H 0.0891 1.1067 0.3145 0.061 Uiso 1 1 calc R U . A 1
C19 C 0.05251(18) 0.6652(10) 0.3515(2) 0.0576(15) Uani 1 1 d . . . . .
H19 H 0.0339 0.5374 0.3524 0.069 Uiso 1 1 calc R U . A 1
C20 C 0.03651(14) 0.8813(12) 0.32636(18) 0.0631(17) Uani 1 1 d . . . . .
H20 H 0.0050 0.9279 0.3068 0.076 Uiso 1 1 calc R U . A 1
C18 C 0.09943(17) 0.6632(7) 0.37507(18) 0.0446(10) Uani 1 1 d . . . . .
H18 H 0.1251 0.5886 0.3733 0.054 Uiso 1 1 calc R U . A 1
C17 C 0.08350(16) 0.8304(7) 0.50182(17) 0.0391(9) Uani 1 1 d . . . . .
H17 H 0.0843 0.6732 0.5152 0.047 Uiso 1 1 calc R U . A 1
C16 C 0.04328(13) 0.9664(7) 0.46967(17) 0.0371(9) Uani 1 1 d . . . . .
H16 H 0.0124 0.9162 0.4573 0.045 Uiso 1 1 calc R U . A 1
C15 C 0.05743(12) 1.1907(6) 0.45925(15) 0.0318(7) Uani 1 1 d . . . . .
H15 H 0.0377 1.3184 0.4391 0.038 Uiso 1 1 calc R U . A 1
C14 C 0.10597(12) 1.1906(7) 0.48414(15) 0.0309(7) Uani 1 1 d . . . . .
H14 H 0.1246 1.3183 0.4833 0.037 Uiso 1 1 calc R U . A 1
C13 C 0.12212(13) 0.9696(7) 0.51042(15) 0.0350(8) Uani 1 1 d . . . . .
H13 H 0.1535 0.9223 0.5304 0.042 Uiso 1 1 calc R U . A 1
C9 C 0.32784(10) 0.7237(5) 0.31790(14) 0.0240(6) Uani 1 1 d . . . . .
H9 H 0.3378 0.6022 0.3471 0.029 Uiso 1 1 calc R U . B 3
C8 C 0.32566(11) 0.7089(6) 0.26005(15) 0.0276(6) Uani 1 1 d . . . . .
H8 H 0.3341 0.5765 0.2438 0.033 Uiso 1 1 calc R U . B 3
C7 C 0.30865(11) 0.9278(6) 0.23056(15) 0.0270(6) Uani 1 1 d . . . . .
H7 H 0.3036 0.9667 0.1911 0.032 Uiso 1 1 calc R U . B 3
C12 C 0.26310(11) 0.9507(6) 0.37938(15) 0.0275(6) Uani 1 1 d . . . . .
H12A H 0.2644 0.7770 0.3828 0.033 Uiso 1 1 calc R U . C 5
H12B H 0.2363 0.9926 0.3413 0.033 Uiso 1 1 calc R U . C 5
C22A C 0.11476(12) 0.8809(8) 0.36491(17) 0.0377(9) Uani 0.595(9) 1 d . . P A 5
P1A P 0.25503(4) 1.0763(3) 0.44224(5) 0.0486(3) Uani 0.595(9) 1 d . . P A 5
H1A1 H 0.2528 1.2501 0.4397 0.058 Uiso 0.595(9) 1 d R U P A 5
C23A C 0.15837(19) 1.0111(12) 0.3719(3) 0.0321(15) Uani 0.595(9) 1 d . . P A 5
H23A H 0.1652 0.9717 0.3380 0.038 Uiso 0.595(9) 1 calc R U P A 5
H23B H 0.1533 1.1831 0.3714 0.038 Uiso 0.595(9) 1 calc R U P A 5
C24A C 0.1992(2) 0.9418(14) 0.4305(3) 0.0326(15) Uani 0.595(9) 1 d . . P A 5
H24A H 0.2025 0.7685 0.4316 0.039 Uiso 0.595(9) 1 calc R U P A 5
H24B H 0.1924 0.9882 0.4641 0.039 Uiso 0.595(9) 1 calc R U P A 5
P1B P 0.25503(4) 1.0763(3) 0.44224(5) 0.0486(3) Uani 0.405(9) 1 d . . P A 6
H1B1 H 0.2681 1.2378 0.4521 0.058 Uiso 0.405(9) 1 d R U P A 6
C22B C 0.11476(12) 0.8809(8) 0.36491(17) 0.0377(9) Uani 0.405(9) 1 d . . P A 6
C24B C 0.1910(3) 1.0829(19) 0.4111(4) 0.030(2) Uani 0.405(9) 1 d . . P A 6
H24C H 0.1823 1.1431 0.4419 0.036 Uiso 0.405(9) 1 calc R U P A 6
H24D H 0.1785 1.1929 0.3768 0.036 Uiso 0.405(9) 1 calc R U P A 6
C23B C 0.1692(3) 0.8405(14) 0.3904(4) 0.026(2) Uani 0.405(9) 1 d . . P A 6
H23C H 0.1803 0.7284 0.4243 0.031 Uiso 0.405(9) 1 calc R U P A 6
H23D H 0.1769 0.7776 0.3589 0.031 Uiso 0.405(9) 1 calc R U P A 6

loop_
_atom_site_aniso_label
_atom_site_aniso_U_11
_atom_site_aniso_U_22
_atom_site_aniso_U_33
_atom_site_aniso_U_23
_atom_site_aniso_U_13
_atom_site_aniso_U_12
Ru1 0.01866(15) 0.01797(15) 0.01590(15) -0.00154(10) 0.00858(11) -0.00018(10)
Fe1 0.01866(15) 0.01797(15) 0.01590(15) -0.00154(10) 0.00858(11) -0.00018(10)
Ru2 0.01618(14) 0.01427(14) 0.01893(16) 0.00002(10) 0.00807(11) -0.00072(9)
Fe2 0.01618(14) 0.01427(14) 0.01893(16) 0.00002(10) 0.00807(11) -0.00072(9)
C1 0.0272(15) 0.0260(16) 0.042(2) -0.0027(14) 0.0197(15) 0.0019(12)
C2 0.0253(15) 0.0315(17) 0.0334(18) 0.0093(14) 0.0095(14) 0.0018(13)
C3 0.0280(16) 0.0401(19) 0.0268(17) -0.0115(14) 0.0104(14) -0.0074(14)
C4 0.0260(15) 0.0158(14) 0.053(2) -0.0006(14) 0.0148(16) -0.0019(11)
C5 0.0275(16) 0.0380(19) 0.0274(17) 0.0082(14) 0.0119(14) -0.0062(13)
C6 0.0235(14) 0.0189(13) 0.0259(15) 0.0007(11) 0.0102(12) 0.0014(10)
C10 0.0202(13) 0.0210(13) 0.0207(14) -0.0025(11) 0.0086(11) -0.0031(10)
C11 0.0254(15) 0.0321(17) 0.0258(16) -0.0063(13) 0.0144(13) -0.0057(12)
C21 0.108(4) 0.0244(18) 0.034(2) 0.0091(15) 0.044(3) 0.012(2)
C19 0.069(3) 0.069(3) 0.052(3) -0.034(2) 0.042(3) -0.049(3)
C20 0.0272(19) 0.130(5) 0.0220(19) -0.016(3) 0.0020(16) 0.024(3)
C18 0.079(3) 0.0303(19) 0.032(2) 0.0054(15) 0.031(2) 0.0208(19)
C17 0.074(3) 0.0245(17) 0.0301(18) 0.0038(14) 0.033(2) -0.0013(17)
C16 0.0319(17) 0.053(2) 0.0364(19) -0.0200(17) 0.0243(16) -0.0143(16)
C15 0.0377(18) 0.0291(17) 0.0257(16) -0.0067(13) 0.0114(14) 0.0093(14)
C14 0.0376(18) 0.0338(18) 0.0228(16) -0.0064(13) 0.0148(14) -0.0106(14)
C13 0.0312(17) 0.053(2) 0.0155(14) 0.0029(14) 0.0057(13) 0.0164(16)
C9 0.0257(14) 0.0174(13) 0.0264(15) 0.0008(11) 0.0094(12) -0.0038(11)
C8 0.0301(16) 0.0213(14) 0.0276(16) -0.0082(12) 0.0094(13) -0.0007(12)
C7 0.0284(15) 0.0285(16) 0.0206(15) -0.0021(12) 0.0075(12) 0.0011(12)
C12 0.0219(14) 0.0401(18) 0.0212(15) -0.0032(13) 0.0101(12) -0.0030(13)
C22A 0.0266(16) 0.064(3) 0.0284(18) -0.0176(17) 0.0171(15) -0.0167(16)
P1A 0.0284(5) 0.0890(9) 0.0344(5) -0.0297(6) 0.0194(4) -0.0228(5)
C23A 0.025(3) 0.043(4) 0.030(3) 0.008(3) 0.014(2) -0.004(2)
C24A 0.023(3) 0.050(4) 0.026(3) 0.005(3) 0.013(2) -0.001(3)
P1B 0.0284(5) 0.0890(9) 0.0344(5) -0.0297(6) 0.0194(4) -0.0228(5)
C22B 0.0266(16) 0.064(3) 0.0284(18) -0.0176(17) 0.0171(15) -0.0167(16)
C24B 0.024(4) 0.039(5) 0.034(5) -0.014(4) 0.018(4) -0.005(3)
C23B 0.020(4) 0.026(4) 0.031(4) 0.000(3) 0.011(3) 0.001(3)

loop_
_atom_type_symbol
_atom_type_description
_atom_type_scat_dispersion_real
_atom_type_scat_dispersion_imag
_atom_type_scat_source
C C 0.0033 0.0016 'International Tables Vol C Tables 4.2.6.8 and 6.1.1.4'
H H 0.0000 0.0000 'International Tables Vol C Tables 4.2.6.8 and 6.1.1.4'
P P 0.1023 0.0942 'International Tables Vol C Tables 4.2.6.8 and 6.1.1.4'
Fe Fe 0.3463 0.8444 'International Tables Vol C Tables 4.2.6.8 and 6.1.1.4'
Ru Ru -1.2594 0.8363 'International Tables Vol C Tables 4.2.6.8 and 6.1.1.4'

loop_
_geom_angle_atom_site_label_1
_geom_angle_atom_site_label_2
_geom_angle_atom_site_label_3
_geom_angle
C21 Ru1 C20 39.4(2)
C21 Ru1 C18 65.51(15)
C20 Ru1 C18 64.21(18)
C21 Ru1 C19 65.10(18)
C20 Ru1 C19 38.1(2)
C18 Ru1 C19 37.84(19)
C21 Ru1 C16 140.20(19)
C20 Ru1 C16 113.59(16)
C18 Ru1 C16 139.89(17)
C19 Ru1 C16 113.97(15)
C21 Ru1 C14 115.23(16)
C20 Ru1 C14 141.8(2)
C18 Ru1 C14 142.76(17)
C19 Ru1 C14 179.35(15)
C16 Ru1 C14 65.40(14)
C21 Ru1 C15 114.39(15)
C20 Ru1 C15 114.58(17)
C18 Ru1 C15 178.34(18)
C19 Ru1 C15 140.52(18)
C16 Ru1 C15 39.15(15)
C14 Ru1 C15 38.88(14)
C21 Ru1 C17 179.2(2)
C20 Ru1 C17 139.9(2)
C18 Ru1 C17 114.68(15)
C19 Ru1 C17 114.51(17)
C16 Ru1 C17 39.15(16)
C14 Ru1 C17 65.14(14)
C15 Ru1 C17 65.39(15)
C21 Ru1 C13 141.9(2)
C20 Ru1 C13 178.8(2)
C18 Ru1 C13 115.95(16)
C19 Ru1 C13 141.3(2)
C16 Ru1 C13 65.46(15)
C14 Ru1 C13 38.79(15)
C15 Ru1 C13 65.23(14)
C17 Ru1 C13 38.88(16)
C21 Fe1 C20 39.4(2)
C21 Fe1 C18 65.51(15)
C20 Fe1 C18 64.21(18)
C21 Fe1 C19 65.10(18)
C20 Fe1 C19 38.1(2)
C18 Fe1 C19 37.84(19)
C21 Fe1 C16 140.20(19)
C20 Fe1 C16 113.59(16)
C18 Fe1 C16 139.89(17)
C19 Fe1 C16 113.97(15)
C21 Fe1 C14 115.23(16)
C20 Fe1 C14 141.8(2)
C18 Fe1 C14 142.76(17)
C19 Fe1 C14 179.35(15)
C16 Fe1 C14 65.40(14)
C21 Fe1 C15 114.39(15)
C20 Fe1 C15 114.58(17)
C18 Fe1 C15 178.34(18)
C19 Fe1 C15 140.52(18)
C16 Fe1 C15 39.15(15)
C14 Fe1 C15 38.88(14)
C21 Fe1 C17 179.2(2)
C20 Fe1 C17 139.9(2)
C18 Fe1 C17 114.68(15)
C19 Fe1 C17 114.51(17)
C16 Fe1 C17 39.15(16)
C14 Fe1 C17 65.14(14)
C15 Fe1 C17 65.39(15)
C21 Fe1 C13 141.9(2)
C20 Fe1 C13 178.8(2)
C18 Fe1 C13 115.95(16)
C19 Fe1 C13 141.3(2)
C16 Fe1 C13 65.46(15)
C14 Fe1 C13 38.79(15)
C15 Fe1 C13 65.23(14)
C17 Fe1 C13 38.88(16)
C8 Ru2 C9 39.38(13)
C8 Ru2 C1 109.35(13)
C9 Ru2 C1 123.73(13)
C8 Ru2 C2 122.58(14)
C9 Ru2 C2 108.09(13)
C1 Ru2 C2 39.21(14)
C8 Ru2 C3 156.95(15)
C9 Ru2 C3 122.67(14)
C1 Ru2 C3 65.86(14)
C2 Ru2 C3 39.23(14)
C8 Ru2 C5 125.63(14)
C9 Ru2 C5 159.56(14)
C1 Ru2 C5 39.26(14)
C2 Ru2 C5 65.93(14)
C3 Ru2 C5 66.11(14)
C8 Ru2 C4 161.67(15)
C9 Ru2 C4 158.37(14)
C1 Ru2 C4 65.74(13)
C2 Ru2 C4 65.79(14)
C3 Ru2 C4 39.37(15)
C5 Ru2 C4 39.31(14)
C8 Ru2 C7 39.57(13)
C9 Ru2 C7 66.11(13)
C1 Ru2 C7 124.93(14)
C2 Ru2 C7 158.30(14)
C3 Ru2 C7 161.74(14)
C5 Ru2 C7 111.68(14)
C4 Ru2 C7 127.24(14)
C8 Ru2 C10 66.49(12)
C9 Ru2 C10 39.71(12)
C1 Ru2 C10 158.74(13)
C2 Ru2 C10 123.76(13)
C3 Ru2 C10 109.22(13)
C5 Ru2 C10 160.06(13)
C4 Ru2 C10 124.70(13)
C7 Ru2 C10 66.23(13)
C8 Ru2 C6 65.97(12)
C9 Ru2 C6 66.03(12)
C1 Ru2 C6 160.05(13)
C2 Ru2 C6 160.07(14)
C3 Ru2 C6 126.24(13)
C5 Ru2 C6 126.17(13)
C4 Ru2 C6 112.14(12)
C7 Ru2 C6 39.01(12)
C10 Ru2 C6 39.49(12)
C8 Fe2 C9 39.38(13)
C8 Fe2 C1 109.35(13)
C9 Fe2 C1 123.73(13)
C8 Fe2 C2 122.58(14)
C9 Fe2 C2 108.09(13)
C1 Fe2 C2 39.21(14)
C8 Fe2 C3 156.95(15)
C9 Fe2 C3 122.67(14)
C1 Fe2 C3 65.86(14)
C2 Fe2 C3 39.23(14)
C8 Fe2 C5 125.63(14)
C9 Fe2 C5 159.56(14)
C1 Fe2 C5 39.26(14)
C2 Fe2 C5 65.93(14)
C3 Fe2 C5 66.11(14)
C8 Fe2 C4 161.67(15)
C9 Fe2 C4 158.37(14)
C1 Fe2 C4 65.74(13)
C2 Fe2 C4 65.79(14)
C3 Fe2 C4 39.37(15)
C5 Fe2 C4 39.31(14)
C8 Fe2 C7 39.57(13)
C9 Fe2 C7 66.11(13)
C1 Fe2 C7 124.93(14)
C2 Fe2 C7 158.30(14)
C3 Fe2 C7 161.74(14)
C5 Fe2 C7 111.68(14)
C4 Fe2 C7 127.24(14)
C8 Fe2 C10 66.49(12)
C9 Fe2 C10 39.71(12)
C1 Fe2 C10 158.74(13)
C2 Fe2 C10 123.76(13)
C3 Fe2 C10 109.22(13)
C5 Fe2 C10 160.06(13)
C4 Fe2 C10 124.70(13)
C7 Fe2 C10 66.23(13)
C8 Fe2 C6 65.97(12)
C9 Fe2 C6 66.03(12)
C1 Fe2 C6 160.05(13)
C2 Fe2 C6 160.07(14)
C3 Fe2 C6 126.24(13)
C5 Fe2 C6 126.17(13)
C4 Fe2 C6 112.14(12)
C7 Fe2 C6 39.01(12)
C10 Fe2 C6 39.49(12)
C2 C1 C5 108.4(3)
C2 C1 Fe2 70.39(19)
C5 C1 Fe2 70.62(19)
C2 C1 Ru2 70.39(19)
C5 C1 Ru2 70.62(19)
C2 C1 H1 125.8
C5 C1 H1 125.8
Ru2 C1 H1 124.8
C1 C2 C3 108.2(3)
C1 C2 Fe2 70.4(2)
C3 C2 Fe2 70.46(19)
C1 C2 Ru2 70.4(2)
C3 C2 Ru2 70.46(19)
C1 C2 H2 125.9
C3 C2 H2 125.9
Ru2 C2 H2 124.8
C2 C3 C4 107.8(3)
C2 C3 Fe2 70.3(2)
C4 C3 Fe2 70.6(2)
C2 C3 Ru2 70.3(2)
C4 C3 Ru2 70.6(2)
C2 C3 H3 126.1
C4 C3 H3 126.1
Ru2 C3 H3 124.6
C5 C4 C3 108.0(3)
C5 C4 Ru2 70.21(19)
C3 C4 Ru2 70.02(19)
C5 C4 Fe2 70.21(19)
C3 C4 Fe2 70.02(19)
C5 C4 H4 126.0
C3 C4 H4 126.0
Ru2 C4 H4 125.4
C1 C5 C4 107.6(3)
C1 C5 Fe2 70.13(18)
C4 C5 Fe2 70.47(19)
C1 C5 Ru2 70.13(18)
C4 C5 Ru2 70.47(19)
C1 C5 H5 126.2
C4 C5 H5 126.2
Ru2 C5 H5 124.8
C7 C6 C10 108.8(3)
C7 C6 Ru2 70.41(18)
C10 C6 Ru2 70.18(17)
C7 C6 Fe2 70.41(18)
C10 C6 Fe2 70.18(17)
C7 C6 H6 125.6
C10 C6 H6 125.6
Ru2 C6 H6 125.4
C6 C10 C9 106.9(3)
C6 C10 C11 126.5(3)
C9 C10 C11 126.5(3)
C6 C10 Fe2 70.33(17)
C9 C10 Fe2 69.76(16)
C11 C10 Fe2 127.6(2)
C6 C10 Ru2 70.33(17)
C9 C10 Ru2 69.76(16)
C11 C10 Ru2 127.6(2)
C10 C11 C12 111.9(3)
C10 C11 H11A 109.2
C12 C11 H11A 109.2
C10 C11 H11B 109.2
C12 C11 H11B 109.2
H11A C11 H11B 107.9
C20 C21 C22B 106.8(4)
C20 C21 C22A 106.8(4)
C20 C21 Fe1 70.9(2)
C20 C21 Ru1 70.9(2)
C20 C21 H21 144.6
Ru1 C21 H21 144.6
C18 C19 C20 109.1(4)
C18 C19 Ru1 70.8(2)
C20 C19 Ru1 70.5(3)
C18 C19 Fe1 70.8(2)
C20 C19 Fe1 70.5(3)
C18 C19 H19 125.4
C20 C19 H19 125.4
Ru1 C19 H19 124.8
C19 C20 C21 108.3(4)
C19 C20 Ru1 71.3(2)
C21 C20 Ru1 69.8(2)
C19 C20 Fe1 71.3(2)
C21 C20 Fe1 69.8(2)
C19 C20 H20 125.8
C21 C20 H20 125.8
Ru1 C20 H20 124.6
C19 C18 C22B 109.3(4)
C19 C18 C22A 109.3(4)
C19 C18 Fe1 71.4(3)
C19 C18 Ru1 71.4(3)
C19 C18 H18 144.3
Ru1 C18 H18 144.3
C13 C17 C16 107.9(3)
C13 C17 Ru1 70.56(19)
C16 C17 Ru1 70.0(2)
C13 C17 Fe1 70.56(19)
C16 C17 Fe1 70.0(2)
C13 C17 H17 126.0
C16 C17 H17 126.0
Ru1 C17 H17 125.0
C15 C16 C17 107.8(3)
C15 C16 Ru1 70.73(19)
C17 C16 Ru1 70.8(2)
C15 C16 Fe1 70.73(19)
C17 C16 Fe1 70.8(2)
C15 C16 H16 126.1
C17 C16 H16 126.1
Ru1 C16 H16 124.0
C14 C15 C16 107.8(3)
C14 C15 Ru1 70.43(19)
C16 C15 Ru1 70.12(19)
C14 C15 Fe1 70.43(19)
C16 C15 Fe1 70.12(19)
C14 C15 H15 126.1
C16 C15 H15 126.1
Ru1 C15 H15 124.9
C13 C14 C15 108.5(3)
C13 C14 Ru1 70.8(2)
C15 C14 Ru1 70.69(19)
C13 C14 Fe1 70.8(2)
C15 C14 Fe1 70.69(19)
C13 C14 H14 125.8
C15 C14 H14 125.8
Ru1 C14 H14 124.3
C14 C13 C17 108.0(3)
C14 C13 Ru1 70.37(19)
C17 C13 Ru1 70.6(2)
C14 C13 Fe1 70.37(19)
C17 C13 Fe1 70.6(2)
C14 C13 H13 126.0
C17 C13 H13 126.0
Ru1 C13 H13 124.7
C8 C9 C10 108.4(3)
C8 C9 Ru2 70.25(18)
C10 C9 Ru2 70.53(17)
C8 C9 Fe2 70.25(18)
C10 C9 Fe2 70.53(17)
C8 C9 H9 125.8
C10 C9 H9 125.8
Ru2 C9 H9 125.0
C9 C8 C7 107.9(3)
C9 C8 Fe2 70.37(18)
C7 C8 Fe2 70.66(19)
C9 C8 Ru2 70.37(18)
C7 C8 Ru2 70.66(19)
C9 C8 H8 126.0
C7 C8 H8 126.0
Ru2 C8 H8 124.6
C6 C7 C8 107.9(3)
C6 C7 Fe2 70.58(18)
C8 C7 Fe2 69.77(18)
C6 C7 Ru2 70.58(18)
C8 C7 Ru2 69.77(18)
C6 C7 H7 126.0
C8 C7 H7 126.0
Ru2 C7 H7 125.2
C11 C12 P1B 111.6(2)
C11 C12 P1A 111.6(2)
C11 C12 H12A 109.3
P1A C12 H12A 109.3
C11 C12 H12B 109.3
P1A C12 H12B 109.3
H12A C12 H12B 108.0
C18 C22A C21 106.4(4)
C18 C22A C23A 142.1(5)
C21 C22A C23A 111.3(4)
C12 P1A C24A 101.5(2)
C12 P1A H1A1 111.4
C24A P1A H1A1 111.3
C24A C23A C22A 110.3(5)
C24A C23A H23A 109.6
C22A C23A H23A 109.6
C24A C23A H23B 109.6
C22A C23A H23B 109.6
H23A C23A H23B 108.1
C23A C24A P1A 114.3(5)
C23A C24A H24A 108.7
P1A C24A H24A 108.7
C23A C24A H24B 108.7
P1A C24A H24B 108.7
H24A C24A H24B 107.6
C12 P1B C24B 101.6(3)
C12 P1B H1B1 111.3
C24B P1B H1B1 110.9
C18 C22B C21 106.4(4)
C18 C22B C23B 102.5(5)
C21 C22B C23B 150.9(5)
C23B C24B P1B 112.6(6)
C23B C24B H24C 109.1
P1B C24B H24C 109.1
C23B C24B H24D 109.1
P1B C24B H24D 109.1
H24C C24B H24D 107.8
C24B C23B C22B 105.4(6)
C24B C23B H23C 110.7
C22B C23B H23C 110.7
C24B C23B H23D 110.7
C22B C23B H23D 110.7
H23C C23B H23D 108.8

loop_
_geom_bond_atom_site_label_1
_geom_bond_atom_site_label_2
_geom_bond_distance
Ru1 C21 2.080(4)
Ru1 C20 2.094(4)
Ru1 C18 2.097(4)
Ru1 C19 2.104(4)
Ru1 C16 2.109(3)
Ru1 C14 2.114(3)
Ru1 C15 2.117(3)
Ru1 C17 2.120(3)
Ru1 C13 2.120(3)
Fe1 C21 2.080(4)
Fe1 C20 2.094(4)
Fe1 C18 2.097(4)
Fe1 C19 2.104(4)
Fe1 C16 2.109(3)
Fe1 C14 2.114(3)
Fe1 C15 2.117(3)
Fe1 C17 2.120(3)
Fe1 C13 2.120(3)
Ru2 C8 2.100(3)
Ru2 C9 2.102(3)
Ru2 C1 2.102(3)
Ru2 C2 2.102(3)
Ru2 C3 2.104(3)
Ru2 C5 2.108(3)
Ru2 C4 2.112(3)
Ru2 C7 2.112(3)
Ru2 C10 2.112(3)
Ru2 C6 2.114(3)
Fe2 C8 2.100(3)
Fe2 C9 2.102(3)
Fe2 C1 2.102(3)
Fe2 C2 2.102(3)
Fe2 C3 2.104(3)
Fe2 C5 2.108(3)
Fe2 C4 2.112(3)
Fe2 C7 2.112(3)
Fe2 C10 2.112(3)
Fe2 C6 2.114(3)
C1 C2 1.411(5)
C1 C5 1.414(5)
C1 H1 0.9500
C2 C3 1.412(5)
C2 H2 0.9500
C3 C4 1.420(5)
C3 H3 0.9500
C4 C5 1.420(5)
C4 H4 0.9500
C5 H5 0.9500
C6 C7 1.411(4)
C6 C10 1.428(4)
C6 H6 0.9500
C10 C9 1.431(4)
C10 C11 1.500(4)
C11 C12 1.532(4)
C11 H11A 0.9900
C11 H11B 0.9900
C21 C20 1.405(8)
C21 C22B 1.424(6)
C21 C22A 1.424(6)
C21 H21 0.9500
C19 C18 1.362(7)
C19 C20 1.372(8)
C19 H19 0.9500
C20 H20 0.9500
C18 C22B 1.397(6)
C18 C22A 1.397(6)
C18 H18 0.9500
C17 C13 1.411(6)
C17 C16 1.417(6)
C17 H17 0.9500
C16 C15 1.416(6)
C16 H16 0.9500
C15 C14 1.408(5)
C15 H15 0.9500
C14 C13 1.406(5)
C14 H14 0.9500
C13 H13 0.9500
C9 C8 1.416(5)
C9 H9 0.9500
C8 C7 1.426(5)
C8 H8 0.9500
C7 H7 0.9500
C12 P1B 1.843(3)
C12 P1A 1.843(3)
C12 H12A 0.9900
C12 H12B 0.9900
C22A C23A 1.531(6)
P1A C24A 1.858(6)
P1A H1A1 0.9900
C23A C24A 1.526(9)
C23A H23A 0.9900
C23A H23B 0.9900
C24A H24A 0.9900
C24A H24B 0.9900
P1B C24B 1.861(8)
P1B H1B1 0.9941
C22B C23B 1.600(8)
C24B C23B 1.529(12)
C24B H24C 0.9900
C24B H24D 0.9900
C23B H23C 0.9900
C23B H23D 0.9900

loop_
_geom_torsion_atom_site_label_1
_geom_torsion_atom_site_label_2
_geom_torsion_atom_site_label_3
_geom_torsion_atom_site_label_4
_geom_torsion
C5 C1 C2 C3 0.1(4)
Fe2 C1 C2 C3 -60.6(2)
Ru2 C1 C2 C3 -60.6(2)
C5 C1 C2 Fe2 60.7(2)
C5 C1 C2 Ru2 60.7(2)
C1 C2 C3 C4 -0.4(4)
Fe2 C2 C3 C4 -61.0(2)
Ru2 C2 C3 C4 -61.0(2)
C1 C2 C3 Fe2 60.6(2)
C1 C2 C3 Ru2 60.6(2)
C2 C3 C4 C5 0.6(4)
Fe2 C3 C4 C5 -60.2(2)
Ru2 C3 C4 C5 -60.2(2)
C2 C3 C4 Ru2 60.8(2)
C2 C3 C4 Fe2 60.8(2)
C2 C1 C5 C4 0.3(4)
Fe2 C1 C5 C4 60.8(2)
Ru2 C1 C5 C4 60.8(2)
C2 C1 C5 Fe2 -60.5(2)
C2 C1 C5 Ru2 -60.5(2)
C3 C4 C5 C1 -0.5(4)
Ru2 C4 C5 C1 -60.6(2)
Fe2 C4 C5 C1 -60.6(2)
C3 C4 C5 Fe2 60.1(2)
C3 C4 C5 Ru2 60.1(2)
C7 C6 C10 C9 -0.4(3)
Ru2 C6 C10 C9 -60.5(2)
Fe2 C6 C10 C9 -60.5(2)
C7 C6 C10 C11 -177.1(3)
Ru2 C6 C10 C11 122.8(3)
Fe2 C6 C10 C11 122.8(3)
C7 C6 C10 Fe2 60.1(2)
C7 C6 C10 Ru2 60.1(2)
C6 C10 C11 C12 97.7(4)
C9 C10 C11 C12 -78.5(4)
Fe2 C10 C11 C12 -170.0(2)
Ru2 C10 C11 C12 -170.0(2)
C18 C19 C20 C21 -0.3(5)
Ru1 C19 C20 C21 60.3(3)
Fe1 C19 C20 C21 60.3(3)
C18 C19 C20 Ru1 -60.5(3)
C18 C19 C20 Fe1 -60.5(3)
C22B C21 C20 C19 0.9(5)
C22A C21 C20 C19 0.9(5)
Fe1 C21 C20 C19 -61.2(3)
Ru1 C21 C20 C19 -61.2(3)
C20 C19 C18 C22B -0.5(5)
C20 C19 C18 C22A -0.5(5)
C20 C19 C18 Fe1 60.4(3)
C20 C19 C18 Ru1 60.4(3)
C13 C17 C16 C15 -0.7(4)
Ru1 C17 C16 C15 -61.4(2)
Fe1 C17 C16 C15 -61.4(2)
C13 C17 C16 Ru1 60.7(2)
C13 C17 C16 Fe1 60.7(2)
C17 C16 C15 C14 0.8(4)
Ru1 C16 C15 C14 -60.7(2)
Fe1 C16 C15 C14 -60.7(2)
C17 C16 C15 Ru1 61.5(2)
C17 C16 C15 Fe1 61.5(2)
C16 C15 C14 C13 -0.6(4)
Ru1 C15 C14 C13 -61.1(2)
Fe1 C15 C14 C13 -61.1(2)
C16 C15 C14 Ru1 60.5(2)
C16 C15 C14 Fe1 60.5(2)
C15 C14 C13 C17 0.1(4)
Ru1 C14 C13 C17 -60.8(2)
Fe1 C14 C13 C17 -60.8(2)
C15 C14 C13 Ru1 61.0(2)
C15 C14 C13 Fe1 61.0(2)
C16 C17 C13 C14 0.4(4)
Ru1 C17 C13 C14 60.7(2)
Fe1 C17 C13 C14 60.7(2)
C16 C17 C13 Ru1 -60.3(2)
C16 C17 C13 Fe1 -60.3(2)
C6 C10 C9 C8 0.5(3)
C11 C10 C9 C8 177.3(3)
Fe2 C10 C9 C8 -60.3(2)
Ru2 C10 C9 C8 -60.3(2)
C6 C10 C9 Ru2 60.8(2)
C11 C10 C9 Ru2 -122.4(3)
C6 C10 C9 Fe2 60.8(2)
C11 C10 C9 Fe2 -122.4(3)
C10 C9 C8 C7 -0.5(4)
Ru2 C9 C8 C7 -61.0(2)
Fe2 C9 C8 C7 -61.0(2)
C10 C9 C8 Fe2 60.5(2)
C10 C9 C8 Ru2 60.5(2)
C10 C6 C7 C8 0.1(4)
Ru2 C6 C7 C8 60.0(2)
Fe2 C6 C7 C8 60.0(2)
C10 C6 C7 Fe2 -59.9(2)
C10 C6 C7 Ru2 -59.9(2)
C9 C8 C7 C6 0.3(4)
Fe2 C8 C7 C6 -60.5(2)
Ru2 C8 C7 C6 -60.5(2)
C9 C8 C7 Fe2 60.8(2)
C9 C8 C7 Ru2 60.8(2)
C10 C11 C12 P1B -176.1(2)
C10 C11 C12 P1A -176.1(2)
C19 C18 C22A C21 1.0(4)
C19 C18 C22A C23A -174.1(6)
C20 C21 C22A C18 -1.2(4)
C20 C21 C22A C23A 175.6(4)
C11 C12 P1A C24A 178.8(3)
C18 C22A C23A C24A -38.6(9)
C21 C22A C23A C24A 146.4(5)
C22A C23A C24A P1A 176.9(4)
C12 P1A C24A C23A -62.7(5)
C11 C12 P1B C24B 149.8(4)
C19 C18 C22B C21 1.0(4)
C19 C18 C22B C23B -175.8(4)
C20 C21 C22B C18 -1.2(4)
C20 C21 C22B C23B 172.4(8)
C12 P1B C24B C23B 56.8(7)
P1B C24B C23B C22B -179.6(5)
C18 C22B C23B C24B -151.5(6)
C21 C22B C23B C24B 34.8(12)
